data_4105251
loop_
_publ_author_name
'Christian Nilewski'
'Roger W. Geisser'
'Marc-Olivier Ebert'
'Erick M. Carreira'

_publ_contact_author_address
;ETH Z\"urich
Laboratory of Organic Chemistry
HCI H330
Wolfgang-Pauli-Strasse 10
8093 Z\"urich
;
_publ_contact_author_email cnilewski@org.chem.ethz.ch
_publ_contact_author_fax '+41 44 632 13 28'
_publ_contact_author_name 'Christian Nilewski'
_publ_contact_author_phone '+41 44 632 29 43'
_publ_section_title
;
 Conformational and Configurational Analysis in the Study and Synthesis of
 Chlorinated Natural Products
;
_journal_name_full 'Journal of the American Chemical Society'
_journal_page_first 15866
_journal_page_last 15876
_journal_paper_doi 10.1021/ja906461h
_journal_volume 131
_journal_year 2009
_chemical_compound_source 'LOC ETH Zurich'
_chemical_formula_moiety 'C6 H11 Cl3 O2 '
_chemical_formula_sum 'C6 H11 Cl3 O2'
_chemical_formula_weight 221.511
_chemical_name_systematic
;
 ?
;
_space_group_IT_number 14
_symmetry_cell_setting monoclinic
_symmetry_space_group_name_Hall '-P 2yn'
_symmetry_space_group_name_H-M 'P 1 21/n 1'
_atom_sites_solution_primary direct
_atom_sites_solution_secondary difmap
_audit_creation_method maXus
_cell_angle_alpha 90.00
_cell_angle_beta 111.962(2)
_cell_angle_gamma 90.00
_cell_formula_units_Z 8
_cell_length_a 19.6489(6)
_cell_length_b 5.0979(2)
_cell_length_c 20.4002(6)
_cell_measurement_reflns_used 56488
_cell_measurement_temperature 223
_cell_measurement_theta_max 25.028
_cell_measurement_theta_min 2.425
_cell_volume 1895.16(11)
_computing_cell_refinement 'HKL Scalepack (Otwinowski & Minor 1997)'
_computing_data_collection KappaCCD
_computing_data_reduction 'Denzo and Scalepak (Otwinowski & Minor, 1997)'
_computing_structure_refinement 'SHELXL-97 (Sheldrick, 1997)'
_computing_structure_solution 'SIR97(Altomare et al., J. Appl. Cryst.,1999)'
_diffrn_measured_fraction_theta_full 0.993
_diffrn_measured_fraction_theta_max 0.993
_diffrn_measurement_device KappaCCD
_diffrn_measurement_method CCD
_diffrn_orient_matrix_type X=UH
_diffrn_orient_matrix_UB_11 0.03682
_diffrn_orient_matrix_UB_12 0.03940
_diffrn_orient_matrix_UB_13 0.01016
_diffrn_orient_matrix_UB_21 -0.07290
_diffrn_orient_matrix_UB_22 0.02148
_diffrn_orient_matrix_UB_23 0.18084
_diffrn_orient_matrix_UB_31 0.04471
_diffrn_orient_matrix_UB_32 -0.01951
_diffrn_orient_matrix_UB_33 0.02034
_diffrn_radiation_source 'fine-focus sealed tube'
_diffrn_radiation_type ' MoK\a'
_diffrn_radiation_wavelength_id all
_diffrn_reflns_av_R_equivalents 0.081
_diffrn_reflns_limit_h_max 23
_diffrn_reflns_limit_h_min -23
_diffrn_reflns_limit_k_max 6
_diffrn_reflns_limit_k_min -6
_diffrn_reflns_limit_l_max 24
_diffrn_reflns_limit_l_min -24
_diffrn_reflns_number 11124
_diffrn_reflns_theta_full 25.02
_diffrn_reflns_theta_max 25.02
_diffrn_reflns_theta_min 2.46
_exptl_absorpt_coefficient_mu 0.918
_exptl_absorpt_correction_T_max 0.971
_exptl_absorpt_correction_T_min 0.809
_exptl_absorpt_correction_type integration
_exptl_absorpt_process_details
;
Gaussian integration (Coppens, 1970)
;
_exptl_crystal_colour Colourless
_exptl_crystal_density_diffrn 1.553
_exptl_crystal_description needle
_exptl_crystal_F_000 912.0
_exptl_crystal_size_max .4
_exptl_crystal_size_mid .07
_exptl_crystal_size_min .03
_refine_diff_density_max 0.472
_refine_diff_density_min -0.602
_refine_diff_density_rms 0.115
_refine_ls_extinction_method none
_refine_ls_goodness_of_fit_ref 1.148
_refine_ls_hydrogen_treatment mixed
_refine_ls_matrix_type full
_refine_ls_number_parameters 277
_refine_ls_number_reflns 3315
_refine_ls_number_restraints 0
_refine_ls_restrained_S_all 1.148
_refine_ls_R_factor_all 0.0789
_refine_ls_R_factor_gt 0.0597
_refine_ls_shift/su_max 0.008
_refine_ls_shift/su_mean 0.000
_refine_ls_structure_factor_coef Fsqd
_refine_ls_weighting_details 'calc w=1/[\s^2^(Fo^2^)+ (0.1000P)^2^+0.0000P] where P=(Fo^2^+2Fc^2^)/3'
_refine_ls_weighting_scheme calc
_refine_ls_wR_factor_gt 0.1502
_refine_ls_wR_factor_ref 0.1751
_reflns_number_gt 2601
_reflns_number_total 3315
_reflns_threshold_expression >2sigma(I)
_cod_data_source_file ja906461h_si_007.cif
_cod_data_source_block global
_cod_original_sg_symbol_H-M 'P 21/n '
_cod_original_formula_sum 'C6 H11 Cl3 O2 '
_cod_database_code 4105251

loop_
_symmetry_equiv_pos_as_xyz
+X,+Y,+Z
-X,-Y,-Z
'-X+ 1/2,+Y+ 1/2,-Z+ 1/2'
'+X+ 1/2,-Y+ 1/2,+Z+ 1/2'

loop_
_atom_site_label
_atom_site_type_symbol
_atom_site_fract_x
_atom_site_fract_y
_atom_site_fract_z
_atom_site_U_iso_or_equiv
_atom_site_adp_type
_atom_site_occupancy
_atom_site_symmetry_multiplicity
_atom_site_calc_flag
_atom_site_refinement_flags
Cl9 Cl 0.33691(6) 0.4698(2) 0.67088(5) 0.0458(3) Uani 1 1 d .
Cl10 Cl 0.26328(5) 0.8355(2) 0.46510(5) 0.0433(3) Uani 1 1 d .
Cl11 Cl 0.44108(6) 0.8175(2) 0.56802(5) 0.0455(3) Uani 1 1 d .
Cl20 Cl -0.03632(5) 0.5514(2) 0.28121(5) 0.0455(3) Uani 1 1 d .
Cl21 Cl 0.18204(5) 0.2296(2) 0.33996(5) 0.0474(3) Uani 1 1 d .
Cl22 Cl 0.05064(6) 0.1820(2) 0.17782(5) 0.0488(3) Uani 1 1 d .
O7 O 0.16412(17) 1.1002(7) 0.65006(17) 0.0530(8) Uani 1 1 d .
O8 O 0.17296(15) 0.5716(6) 0.57360(14) 0.0422(7) Uani 1 1 d .
O18 O -0.01765(19) -0.0060(6) 0.40094(18) 0.0522(8) Uani 1 1 d .
O19 O 0.08511(15) 0.6074(6) 0.43345(13) 0.0397(7) Uani 1 1 d .
C1 C 0.2212(3) 0.9077(10) 0.6648(2) 0.0446(10) Uani 1 1 d .
C2 C 0.2227(2) 0.7889(9) 0.59636(19) 0.0385(9) Uani 1 1 d .
C3 C 0.3003(2) 0.7138(8) 0.60220(18) 0.0343(9) Uani 1 1 d .
C4 C 0.3052(2) 0.6017(8) 0.53480(17) 0.0326(8) Uani 1 1 d .
C5 C 0.3822(2) 0.5337(8) 0.5389(2) 0.0363(9) Uani 1 1 d .
C6 C 0.3846(3) 0.4318(11) 0.4704(2) 0.0471(11) Uani 1 1 d .
C12 C 0.0012(2) 0.2540(9) 0.4259(2) 0.0395(10) Uani 1 1 d .
C13 C 0.0620(2) 0.3527(8) 0.40371(18) 0.0338(9) Uani 1 1 d .
C14 C 0.0433(2) 0.3497(8) 0.32403(18) 0.0328(8) Uani 1 1 d .
C15 C 0.1053(2) 0.4522(8) 0.30291(18) 0.0326(8) Uani 1 1 d .
C16 C 0.0878(2) 0.4816(8) 0.22413(19) 0.0365(9) Uani 1 1 d .
C17 C 0.1520(3) 0.5713(12) 0.2060(3) 0.0529(13) Uani 1 1 d .
H7 H 0.1778 1.2481 0.6343 0.075(18) Uiso 1 1 calc R
H8 H 0.1979 0.4267 0.5707 0.063 Uiso 1 1 calc R
H18 H -0.0660 -0.0146 0.3750 0.077(19) Uiso 1 1 calc R
H19 H 0.0459 0.7144 0.4219 0.060 Uiso 1 1 calc R
H1A H 0.209(2) 0.752(10) 0.689(2) 0.050(13) Uiso 1 1 d .
H1B H 0.275(3) 0.968(8) 0.696(2) 0.035(10) Uiso 1 1 d .
H2 H 0.210(2) 0.934(9) 0.565(2) 0.041(11) Uiso 1 1 d .
H3 H 0.335(2) 0.872(8) 0.6180(17) 0.022(8) Uiso 1 1 d .
H4 H 0.280(2) 0.444(8) 0.5225(18) 0.026(9) Uiso 1 1 d .
H5 H 0.3993(19) 0.398(8) 0.5738(18) 0.022(9) Uiso 1 1 d .
H6A H 0.366(3) 0.585(11) 0.433(3) 0.058(13) Uiso 1 1 d .
H6B H 0.344(2) 0.297(9) 0.454(2) 0.041(11) Uiso 1 1 d .
H6C H 0.424(2) 0.399(9) 0.477(2) 0.030(12) Uiso 1 1 d .
H12A H -0.041(3) 0.362(10) 0.407(2) 0.045(12) Uiso 1 1 d .
H12B H 0.015(2) 0.264(8) 0.478(2) 0.030(9) Uiso 1 1 d .
H13 H 0.101(2) 0.235(9) 0.422(2) 0.033(10) Uiso 1 1 d .
H14 H 0.028(2) 0.170(9) 0.308(2) 0.035(10) Uiso 1 1 d .
H15 H 0.122(2) 0.621(10) 0.324(2) 0.049(12) Uiso 1 1 d .
H16 H 0.049(2) 0.611(9) 0.207(2) 0.036(10) Uiso 1 1 d .
H17A H 0.189(3) 0.409(12) 0.215(3) 0.069(15) Uiso 1 1 d .
H17B H 0.179(3) 0.703(10) 0.238(2) 0.051(13) Uiso 1 1 d .
H17C H 0.142(3) 0.600(11) 0.165(3) 0.062(15) Uiso 1 1 d .

loop_
_atom_site_aniso_label
_atom_site_aniso_U_11
_atom_site_aniso_U_22
_atom_site_aniso_U_33
_atom_site_aniso_U_23
_atom_site_aniso_U_13
_atom_site_aniso_U_12
Cl9 0.0455(6) 0.0546(7) 0.0285(5) 0.0103(4) 0.0039(4) 0.0024(5)
Cl10 0.0388(6) 0.0547(7) 0.0287(5) 0.0128(4) 0.0038(4) 0.0033(5)
Cl11 0.0330(6) 0.0451(6) 0.0488(6) -0.0052(4) 0.0040(4) -0.0071(5)
Cl20 0.0322(5) 0.0581(7) 0.0341(5) -0.0040(4) -0.0016(4) 0.0131(5)
Cl21 0.0350(6) 0.0645(8) 0.0375(5) 0.0153(5) 0.0074(4) 0.0183(5)
Cl22 0.0585(7) 0.0466(7) 0.0313(5) -0.0065(4) 0.0053(5) 0.0043(5)
O7 0.0524(19) 0.051(2) 0.0580(19) -0.0040(16) 0.0229(15) 0.0058(17)
O8 0.0326(15) 0.0498(18) 0.0375(14) -0.0038(13) 0.0054(12) -0.0068(14)
O18 0.052(2) 0.0391(18) 0.066(2) -0.0095(14) 0.0231(17) -0.0086(14)
O19 0.0430(16) 0.0382(16) 0.0317(13) -0.0046(12) 0.0068(12) -0.0053(13)
C1 0.049(3) 0.047(3) 0.036(2) -0.0026(19) 0.0138(19) 0.002(2)
C2 0.042(2) 0.040(2) 0.0298(19) 0.0019(17) 0.0082(17) -0.0003(19)
C3 0.033(2) 0.038(2) 0.0262(18) 0.0018(15) 0.0041(15) -0.0031(18)
C4 0.035(2) 0.032(2) 0.0235(17) 0.0041(15) 0.0027(15) -0.0025(18)
C5 0.034(2) 0.035(2) 0.034(2) 0.0031(17) 0.0072(17) -0.0023(18)
C6 0.040(3) 0.052(3) 0.049(3) -0.010(2) 0.016(2) -0.002(3)
C12 0.042(2) 0.036(2) 0.042(2) -0.0059(18) 0.0178(19) -0.005(2)
C13 0.034(2) 0.031(2) 0.0309(19) -0.0021(15) 0.0055(16) -0.0003(18)
C14 0.029(2) 0.033(2) 0.0292(18) -0.0034(15) 0.0024(15) 0.0015(17)
C15 0.0264(18) 0.036(2) 0.0265(18) 0.0003(15) 0.0000(14) 0.0023(17)
C16 0.038(2) 0.037(2) 0.0283(19) 0.0027(16) 0.0047(16) 0.0063(19)
C17 0.059(3) 0.063(3) 0.039(3) 0.010(2) 0.021(2) -0.005(3)

loop_
_atom_type_symbol
_atom_type_description
_atom_type_scat_dispersion_real
_atom_type_scat_dispersion_imag
_atom_type_scat_source
C C 0.0033 0.0016 'International Tables Vol C Tables 4.2.6.8 and 6.1.1.4'
H H 0.0000 0.0000 'International Tables Vol C Tables 4.2.6.8 and 6.1.1.4'
Cl Cl 0.1484 0.1585 'International Tables Vol C Tables 4.2.6.8 and 6.1.1.4'
O O 0.0106 0.0060 'International Tables Vol C Tables 4.2.6.8 and 6.1.1.4'

loop_
_diffrn_radiation_wavelength
0.71073

loop_
_exptl_crystal_face_index_h
_exptl_crystal_face_index_k
_exptl_crystal_face_index_l
_exptl_crystal_face_perp_dist
14 -11 -15 0.207
-7 6 8 0.194
-2 0 -1 0.015
2 0 1 0.058
-2 0 3 0.019
1 0 -2 0.008

loop_
_geom_angle_atom_site_label_1
_geom_angle_atom_site_label_2
_geom_angle_atom_site_label_3
_geom_angle
O7 C1 C2 111.1(3)
O8 C2 C3 111.7(3)
O8 C2 C1 110.9(3)
C3 C2 C1 112.7(3)
C4 C3 C2 114.9(3)
C4 C3 Cl9 107.4(3)
C2 C3 Cl9 109.2(3)
C5 C4 C3 115.7(3)
C5 C4 Cl10 110.2(3)
C3 C4 Cl10 107.4(3)
C6 C5 C4 113.7(4)
C6 C5 Cl11 110.0(3)
C4 C5 Cl11 109.6(3)
O18 C12 C13 109.5(3)
O19 C13 C12 109.6(3)
O19 C13 C14 111.8(3)
C12 C13 C14 114.4(3)
C13 C14 C15 113.4(3)
C13 C14 Cl20 109.3(3)
C15 C14 Cl20 107.9(3)
C16 C15 C14 116.3(3)
C16 C15 Cl21 109.1(3)
C14 C15 Cl21 107.2(3)
C17 C16 C15 114.2(3)
C17 C16 Cl22 109.9(3)
C15 C16 Cl22 111.0(3)
C1 O7 H7 109.5
C2 O8 H8 109.5
C12 O18 H18 109.5
C13 O19 H19 109.5
O7 C1 H1A 109(3)
C2 C1 H1A 103(3)
O7 C1 H1B 117(2)
C2 C1 H1B 108(2)
H1A C1 H1B 108(3)
O8 C2 H2 114(3)
C3 C2 H2 104(3)
C1 C2 H2 103(3)
C4 C3 H3 108.7(18)
C2 C3 H3 110(2)
Cl9 C3 H3 105.8(19)
C5 C4 H4 104(2)
C3 C4 H4 111(2)
Cl10 C4 H4 108(2)
C6 C5 H5 108(2)
C4 C5 H5 106(2)
Cl11 C5 H5 109(2)
C5 C6 H6A 107(3)
C5 C6 H6B 104(2)
H6A C6 H6B 104(3)
C5 C6 H6C 108(3)
H6A C6 H6C 110(4)
H6B C6 H6C 122(4)
O18 C12 H12A 109(3)
C13 C12 H12A 111(3)
O18 C12 H12B 111(2)
C13 C12 H12B 112(2)
H12A C12 H12B 104(3)
O19 C13 H13 109(3)
C12 C13 H13 106(3)
C14 C13 H13 105(2)
C13 C14 H14 107(2)
C15 C14 H14 114(2)
Cl20 C14 H14 106(2)
C16 C15 H15 107(3)
C14 C15 H15 111(3)
Cl21 C15 H15 106(3)
C17 C16 H16 108(2)
C15 C16 H16 107(2)
Cl22 C16 H16 106(2)
C16 C17 H17A 107(3)
C16 C17 H17B 110(3)
H17A C17 H17B 105(4)
C16 C17 H17C 115(4)
H17A C17 H17C 102(5)
H17B C17 H17C 116(5)

loop_
_geom_bond_atom_site_label_1
_geom_bond_atom_site_label_2
_geom_bond_distance
Cl9 C3 1.809(4)
Cl10 C4 1.801(4)
Cl11 C5 1.809(4)
Cl20 C14 1.801(4)
Cl21 C15 1.811(4)
Cl22 C16 1.801(4)
O7 C1 1.436(6)
O8 C2 1.435(5)
O18 C12 1.418(5)
O19 C13 1.433(5)
C1 C2 1.532(5)
C2 C3 1.531(6)
C3 C4 1.525(5)
C4 C5 1.524(6)
C5 C6 1.508(6)
C12 C13 1.513(6)
C13 C14 1.527(5)
C14 C15 1.529(6)
C15 C16 1.520(5)
C16 C17 1.512(6)
O7 H7 0.9000
O8 H8 0.9000
O18 H18 0.9000
O19 H19 0.9000
C1 H1A 1.01(5)
C1 H1B 1.05(5)
C2 H2 0.95(5)
C3 H3 1.03(4)
C4 H4 0.93(4)
C5 H5 0.96(4)
C6 H6A 1.06(5)
C6 H6B 1.01(5)
C6 H6C 0.75(4)
C12 H12A 0.95(5)
C12 H12B 1.00(4)
C13 H13 0.93(4)
C14 H14 0.98(4)
C15 H15 0.97(5)
C16 H16 0.97(4)
C17 H17A 1.07(6)
C17 H17B 0.95(5)
C17 H17C 0.80(5)

loop_
_geom_torsion_atom_site_label_1
_geom_torsion_atom_site_label_2
_geom_torsion_atom_site_label_3
_geom_torsion_atom_site_label_4
_geom_torsion
O7 C1 C2 O8 -86.5(5)
O7 C1 C2 C3 147.5(4)
O8 C2 C3 C4 56.1(4)
C1 C2 C3 C4 -178.3(4)
O8 C2 C3 Cl9 -64.6(3)
C1 C2 C3 Cl9 61.0(4)
C2 C3 C4 C5 178.2(3)
Cl9 C3 C4 C5 -60.2(4)
C2 C3 C4 Cl10 54.6(4)
Cl9 C3 C4 Cl10 176.32(19)
C3 C4 C5 C6 -178.2(4)
Cl10 C4 C5 C6 -56.1(4)
C3 C4 C5 Cl11 -54.5(4)
Cl10 C4 C5 Cl11 67.5(3)
O18 C12 C13 O19 -175.5(3)
O18 C12 C13 C14 58.0(5)
O19 C13 C14 C15 54.2(4)
C12 C13 C14 C15 179.6(3)
O19 C13 C14 Cl20 -66.2(4)
C12 C13 C14 Cl20 59.2(4)
C13 C14 C15 C16 -173.9(3)
Cl20 C14 C15 C16 -52.7(4)
C13 C14 C15 Cl21 63.8(4)
Cl20 C14 C15 Cl21 -174.98(18)
C14 C15 C16 C17 -177.3(4)
Cl21 C15 C16 C17 -56.0(4)
C14 C15 C16 Cl22 -52.4(4)
Cl21 C15 C16 Cl22 68.9(3)
